data_2004016
loop_
_publ_author_name
'Judas, N.'
'Kaitner, B.'
'Mestrovic, E.'

_publ_section_title
;
 3,3-Dibenzylpentane-2,4-dione, C~19~H~20~O~2~
;
_journal_issue 10
_journal_name_full 'Acta Crystallographica Section C'
_journal_page_first 2123
_journal_page_last 2125
_journal_paper_doi 10.1107/S0108270195004690
_journal_volume 51
_journal_year 1995
_chemical_formula_moiety 'C19 H20 O2 '
_chemical_formula_sum 'C19 H20 O2'
_chemical_formula_weight 280.36
_chemical_name_systematic ?
_space_group_IT_number 9
_symmetry_cell_setting monoclinic
_symmetry_space_group_name_Hall 'I -2ya'
_symmetry_space_group_name_H-M 'I 1 a 1'
_cell_angle_alpha 90.0
_cell_angle_beta 91.44(2)
_cell_angle_gamma 90.0
_cell_formula_units_Z 4
_cell_length_a 10.817(5)
_cell_length_b 12.620(4)
_cell_length_c 11.502(4)
_cell_measurement_reflns_used 18
_cell_measurement_temperature 293
_cell_measurement_theta_max 11.50
_cell_measurement_theta_min 6.00
_cell_volume 1569.6(10)
_computing_cell_refinement DIF4
_computing_data_collection 'DIF4 (Stoe & Cie, 1988a)'
_computing_data_reduction 'REDU4 (Stoe & Cie, 1988b)'
_computing_molecular_graphics NRCVAX
_computing_publication_material 'NRCVAX TABLES'
_computing_structure_refinement 'NRCVAX LSTSQ'
_computing_structure_solution 'NRCVAX SOLVER (Gabe et al., 1989)'
_diffrn_ambient_temperature 293
_diffrn_measurement_device 'Phillips PW1100'
_diffrn_measurement_method '\w scan b/P/b'
_diffrn_radiation_monochromator graphite
_diffrn_radiation_source 'xray tube'
_diffrn_radiation_type 'Molybdenum K\a'
_diffrn_radiation_wavelength 0.70930
_diffrn_reflns_av_R_equivalents 0.009
_diffrn_reflns_limit_h_max 13
_diffrn_reflns_limit_h_min -13
_diffrn_reflns_limit_k_max 16
_diffrn_reflns_limit_k_min 0
_diffrn_reflns_limit_l_max 14
_diffrn_reflns_limit_l_min 0
_diffrn_reflns_number 3601
_diffrn_reflns_theta_max 26.97
_diffrn_reflns_theta_min 2.40
_diffrn_standards_decay_% 3.0
_diffrn_standards_interval_time 90
_diffrn_standards_number 3
_exptl_absorpt_coefficient_mu 0.07
_exptl_absorpt_correction_type none
_exptl_crystal_colour colourless
_exptl_crystal_density_diffrn 1.186
_exptl_crystal_density_meas 1.186
_exptl_crystal_density_method flotation
_exptl_crystal_description 'crystal block'
_exptl_crystal_F_000 600
_exptl_crystal_size_max 0.53
_exptl_crystal_size_mid 0.43
_exptl_crystal_size_min 0.36
_refine_diff_density_max 0.10
_refine_diff_density_min -0.12
_refine_ls_abs_structure_Rogers 1.000
_refine_ls_extinction_method none
_refine_ls_goodness_of_fit_obs 1.06
_refine_ls_hydrogen_treatment noref
_refine_ls_matrix_type full
_refine_ls_number_parameters 188
_refine_ls_number_reflns 1489
_refine_ls_R_factor_obs 0.032
_refine_ls_shift/esd_max 0.001
_refine_ls_structure_factor_coef F
_refine_ls_weighting_details 'w = 1/[\s^2^(F)+0.0010F^2^]'
_refine_ls_weighting_scheme calc
_refine_ls_wR_factor_obs 0.043
_reflns_number_observed 1489
_reflns_number_total 2953
_reflns_observed_criterion 'Inet > 2.0\s(Inet)'
_cod_data_source_file ka1116.cif
_cod_data_source_block a
_cod_depositor_comments
;
The following automatic conversions were performed:
'_symmetry_cell_setting' value 'Monoclinic' changed to 'monoclinic'
according to '/home/saulius/struct/CIF-dictionaries/cif_core.dic'
dictionary named 'cif_core.dic' version 2.4.1 from 2010-06-29.

Automatic conversion script
Id: cif_fix_enum 1527 2010-12-29 10:47:43Z saulius 

The following automatic conversions were performed:

'_symmetry_cell_setting' value 'Monoclinic' changed to 'monoclinic'
according to /home/saulius/struct/CIF-dictionaries/cif_core.dic
dictionary named 'cif_core.dic' version 2.4.1 from 2010-06-29.

Automatic conversion script
Id: cif_fix_values 1715 2011-07-08 13:25:40Z adriana 

The following automatic conversions were performed:

'_refine_ls_weighting_scheme' value 'w = 1/[\s^2^(F)+0.0010F^2^]' was
changed to 'calc'. New tag '_refine_ls_weighting_details' was
created. The value of the new tag was set to 'w =
1/[\s^2^(F)+0.0010F^2^]'.

Automatic conversion script
Id: cif_fix_values 3143 2015-03-26 13:38:13Z robertas 
;
_cod_original_cell_volume 1570.0(10)
_cod_original_sg_symbol_H-M 'I a'
_cod_original_formula_sum 'C19 H20 O2 '
_cod_database_code 2004016

loop_
_symmetry_equiv_pos_as_xyz
x,y,z
1/2+x,1/2+y,1/2+z
1/2+x,-y,z
x,1/2-y,1/2+z

loop_
_atom_site_aniso_label
_atom_site_aniso_U_11
_atom_site_aniso_U_22
_atom_site_aniso_U_33
_atom_site_aniso_U_12
_atom_site_aniso_U_13
_atom_site_aniso_U_23
_atom_site_aniso_type_symbol
O1 0.0544(15) 0.0840(18) 0.0768(16) -0.031(3) -0.001(2) -0.024(3) O
O2 0.0833(14) 0.0673(14) 0.0587(15) 0.025(3) 0.040(2) 0.008(3) O
C1 0.070(2) 0.103(3) 0.095(3) -0.011(4) 0.006(5) -0.096(5) C
C2 0.0441(17) 0.067(2) 0.0453(17) -0.008(3) -0.006(3) -0.004(3) C
C3 0.0431(16) 0.0504(18) 0.0401(16) -0.012(3) 0.006(3) -0.001(3) C
C4 0.0510(17) 0.052(2) 0.061(2) -0.015(3) 0.022(3) 0.014(3) C
C5 0.0565(19) 0.076(2) 0.083(3) 0.015(4) 0.008(4) 0.036(4) C
C6 0.0440(16) 0.056(2) 0.0449(16) -0.011(3) 0.002(3) -0.003(3) C
C7 0.0534(18) 0.079(2) 0.0447(17) -0.026(3) 0.005(3) 0.011(3) C
C8 0.0428(15) 0.054(2) 0.0397(15) -0.008(3) -0.008(3) -0.007(3) C
C9 0.060(2) 0.067(2) 0.066(2) 0.013(4) 0.015(3) 0.000(4) C
C10 0.086(3) 0.057(3) 0.089(3) 0.015(4) -0.011(5) 0.017(4) C
C11 0.096(3) 0.060(3) 0.068(2) -0.033(5) 0.012(4) 0.031(4) C
C12 0.062(2) 0.073(3) 0.0530(19) -0.024(4) 0.018(3) 0.016(4) C
C13 0.0534(18) 0.060(2) 0.0485(17) 0.007(3) 0.016(3) 0.014(3) C
C14 0.0461(17) 0.064(2) 0.0489(18) -0.029(3) 0.008(3) 0.038(3) C
C15 0.062(2) 0.079(3) 0.078(3) -0.015(4) 0.000(4) 0.051(5) C
C16 0.086(3) 0.065(3) 0.099(3) -0.022(4) 0.045(5) 0.021(5) C
C17 0.107(3) 0.082(3) 0.075(3) -0.083(6) 0.001(5) -0.003(5) C
C18 0.075(3) 0.083(3) 0.087(3) -0.063(5) -0.040(4) 0.057(5) C
C19 0.055(2) 0.072(3) 0.074(2) -0.027(4) -0.003(4) 0.044(4) C

loop_
_atom_site_label
_atom_site_fract_x
_atom_site_fract_y
_atom_site_fract_z
_atom_site_U_iso_or_equiv
_atom_site_thermal_displace_type
_atom_site_type_symbol
O1 0.27200 0.9799(2) 0.02640 0.072(2) Uij O
O2 0.2376(3) 0.7554(2) -0.1639(3) 0.070(1) Uij O
C1 0.0812(4) 1.0102(4) 0.1138(4) 0.089(3) Uij C
C2 0.1670(3) 0.9519(3) 0.0379(3) 0.052(2) Uij C
C3 0.1177(3) 0.8567(2) -0.0302(3) 0.045(2) Uij C
C4 0.2267(3) 0.7854(2) -0.0640(4) 0.054(2) Uij C
C5 0.3157(4) 0.7499(3) 0.0299(4) 0.072(2) Uij C
C6 0.0449(3) 0.8998(2) -0.1379(3) 0.048(2) Uij C
C7 0.0295(3) 0.7873(3) 0.0439(3) 0.059(2) Uij C
C8 0.0953(3) 0.9955(2) -0.1979(3) 0.046(2) Uij C
C9 0.0322(4) 1.0907(3) -0.1953(4) 0.064(2) Uij C
C10 0.0727(4) 1.1791(3) -0.2537(4) 0.078(3) Uij C
C11 0.1802(5) 1.1743(3) -0.3142(4) 0.074(2) Uij C
C12 0.2452(4) 1.0812(3) -0.3172(4) 0.063(2) Uij C
C13 0.2042(3) 0.9936(3) -0.2598(3) 0.054(2) Uij C
C14 -0.0239(3) 0.6922(3) -0.0183(3) 0.053(2) Uij C
C15 0.0331(4) 0.5939(3) -0.0136(4) 0.073(2) Uij C
C16 -0.0175(5) 0.5066(3) -0.0690(5) 0.083(3) Uij C
C17 -0.1258(5) 0.5153(4) -0.1303(4) 0.088(3) Uij C
C18 -0.1843(4) 0.6119(4) -0.1361(4) 0.082(3) Uij C
C19 -0.1340(3) 0.6981(3) -0.0806(4) 0.067(2) Uij C
H1C 0.003 0.976 0.112 0.0993 Uiso H
H1A 0.114 1.010 0.191 0.0993 Uiso H
H1B 0.072 1.081 0.087 0.0993 Uiso H
H5C 0.293 0.781 0.102 0.0821 Uiso H
H5A 0.313 0.675 0.036 0.0821 Uiso H
H5B 0.397 0.772 0.011 0.0821 Uiso H
H6A -0.036 0.917 -0.114 0.0584 Uiso H
H6B 0.040 0.844 -0.194 0.0584 Uiso H
H7A -0.037 0.831 0.068 0.0689 Uiso H
H7B 0.075 0.763 0.111 0.0689 Uiso H
H9 -0.041 1.095 -0.152 0.0740 Uiso H
H10 0.026 1.243 -0.252 0.0874 Uiso H
H11 0.209 1.235 -0.354 0.0845 Uiso H
H12 0.319 1.077 -0.360 0.0727 Uiso H
H13 0.251 0.930 -0.262 0.0638 Uiso H
H15 0.109 0.586 0.029 0.0830 Uiso H
H16 0.024 0.440 -0.064 0.0934 Uiso H
H17 -0.161 0.455 -0.169 0.0982 Uiso H
H18 -0.260 0.619 -0.179 0.0914 Uiso H
H19 -0.176 0.764 -0.085 0.0771 Uiso H

loop_
_atom_type_symbol
_atom_type_description
_atom_type_scat_source
_atom_type_scat_dispersion_real
_atom_type_scat_dispersion_imag
C ? 'International Tables Vol. IV Table 2.2B' 0.002 0.002
H ? 'International Tables Vol. IV Table 2.2B' 0.000 0.000
O ? 'International Tables Vol. IV Table 2.2B' 0.008 0.006

loop_
_geom_angle_atom_site_label_1
_geom_angle_atom_site_label_2
_geom_angle_atom_site_label_3
_geom_angle
_geom_angle_publ_flag
O1 C2 C1 121.8(3) yes
O1 C2 C3 119.6(3) yes
C1 C2 C3 118.5(3) yes
C2 C3 C4 109.3(3) yes
C2 C3 C6 107.4(3) yes
C2 C3 C7 111.8(3) yes
C4 C3 C6 112.3(3) yes
C4 C3 C7 106.9(3) yes
C6 C3 C7 109.1(3) yes
O2 C4 C3 120.8(3) yes
O2 C4 C5 120.8(3) yes
C3 C4 C5 118.4(4) yes
C3 C6 C8 117.8(3) yes
C3 C7 C14 114.8(3) yes
C6 C8 C9 120.3(3) yes
C6 C8 C13 122.9(3) yes
C7 C14 C15 122.0(3) yes
C7 C14 C19 121.4(3) yes
Car Car Car 120.0(4) yes
C9 C8 C13 116.8(3) no
C8 C9 C10 121.9(4) no
C9 C10 C11 119.7(3) no
C10 C11 C12 119.5(3) no
C11 C12 C13 120.6(4) no
C8 C13 C12 121.4(3) no
C15 C14 C19 116.6(3) no
C14 C15 C16 121.8(4) no
C15 C16 C17 120.2(4) no
C16 C17 C18 119.2(4) no
C17 C18 C19 120.4(4) no
C14 C19 C18 121.9(4) no

loop_
_geom_bond_atom_site_label_1
_geom_bond_atom_site_label_2
_geom_bond_distance
_geom_bond_publ_flag
O1 C2 1.200(3) yes
O2 C4 1.218(6) yes
C1 C2 1.484(6) yes
C2 C3 1.523(5) yes
C3 C4 1.540(5) yes
C3 C6 1.550(5) yes
C3 C7 1.565(5) yes
C4 C5 1.497(6) yes
C6 C8 1.501(5) yes
C7 C14 1.505(5) yes
Car Car 1.375(6) yes
C8 C9 1.382(5) no
C8 C13 1.391(5) no
C9 C10 1.378(6) no
C10 C11 1.371(7) no
C11 C12 1.370(6) no
C12 C13 1.367(5) no
C14 C15 1.385(6) no
C14 C19 1.377(6) no
C15 C16 1.379(7) no
C16 C17 1.357(8) no
C17 C18 1.374(8) no
C18 C19 1.367(6) no

loop_
_geom_torsion_atom_site_label_1
_geom_torsion_atom_site_label_2
_geom_torsion_atom_site_label_3
_geom_torsion_atom_site_label_4
_geom_torsion
_geom_torsion_publ_flag
O1 C2 C3 C4 23.5(2) no
O1 C2 C3 C7 141.7(4) no
C1 C2 C3 C6 79.0(3) no
C2 C3 C4 O2 -129.9(4) no
C6 C3 C4 O2 -10.8(2) no
C7 C3 C4 O2 108.9(4) no
C2 C3 C6 C8 38.1(2) no
C7 C3 C6 C8 159.5(4) no
C4 C3 C7 C14 -61.0(3) no
C3 C6 C8 C9 -112.6(4) no
C3 C7 C14 C15 91.8(4) no
C6 C8 C9 C10 -177.0(5) no
C6 C8 C13 C12 177.4(4) no
C8 C9 C10 C11 -1.6(2) no
C10 C11 C12 C13 -0.5(2) no
C7 C14 C15 C16 178.7(5) no
C7 C14 C19 C18 -179.0(5) no
C14 C15 C16 C17 0.1(3) no
C16 C17 C18 C19 0.0(3) no
O1 C2 C3 C6 -98.6(3) no
C1 C2 C3 C4 -158.8(4) no
C1 C2 C3 C7 -40.6(3) no
C2 C3 C4 C5 52.8(3) no
C6 C3 C4 C5 171.9(4) no
C7 C3 C4 C5 -68.5(3) no
C4 C3 C6 C8 -82.1(3) no
C2 C3 C7 C14 179.4(4) no
C6 C3 C7 C14 60.7(3) no
C3 C6 C8 C13 68.6(3) no
C3 C7 C14 C19 -89.9(3) no
C13 C8 C9 C10 1.8(2) no
C9 C8 C13 C12 -1.3(2) no
C9 C10 C11 C12 0.9(2) no
C11 C12 C13 C8 0.7(2) no
C19 C14 C15 C16 0.3(3) no
C15 C14 C19 C18 -0.6(3) no
C15 C16 C17 C18 -0.2(3) no
C17 C18 C19 C14 0.5(3) no
